data_4304924
loop_
_publ_author_name
'Christian R. Samanamu'
'Marilyn M. Olmstead'
'Jean-Luc Montchamp'
'Anne F. Richards'

_publ_section_title
;
Convenient Synthesis of Aluminum and Gallium Phosphonate Cages
;
_journal_name_full 'Inorganic Chemistry'
_journal_page_first 3879
_journal_page_last 3887
_journal_paper_doi 10.1021/ic800023d
_journal_volume 47
_journal_year 2008
_chemical_formula_moiety 'C38 H50 Cl12 Ga8 N6 O24 P6, 9(C4 H8 O), 2(N O3)'
_chemical_formula_sum 'C74 H122 Cl12 Ga8 N8 O39 P6'
_chemical_formula_weight 2916.78
_chemical_name_common '[(2Pypo)4(2PypoH)2Ga8Cl12(thf)2(OH2)4](NO3)2 . 9(thf)'
_chemical_name_systematic
; 
 ? 
;
_space_group_IT_number 2
_symmetry_cell_setting triclinic
_symmetry_space_group_name_Hall '-P 1'
_symmetry_space_group_name_H-M 'P -1'
_atom_sites_solution_hydrogens geom
_atom_sites_solution_primary direct
_atom_sites_solution_secondary difmap
_audit_creation_method SHELXL-97
_cell_angle_alpha 69.1370(10)
_cell_angle_beta 79.2890(10)
_cell_angle_gamma 65.0620(10)
_cell_formula_units_Z 1
_cell_length_a 13.2856(10)
_cell_length_b 15.3643(12)
_cell_length_c 16.9830(13)
_cell_measurement_reflns_used 5294
_cell_measurement_temperature 213(2)
_cell_measurement_theta_max 27.818
_cell_measurement_theta_min 2.667
_cell_volume 2934.7(4)
_computing_cell_refinement 'Bruker SAINT+ v. 6.36a'
_computing_data_collection 'Bruker SMART v. 5.626'
_computing_data_reduction 'Bruker SAINT+ v. 6.36a'
_computing_molecular_graphics 'XP, Bruker SHELXTL v. 6.12'
_computing_publication_material 'XCIF, Bruker SHELXTL v. 6.12'
_computing_structure_refinement 'XL, Bruker SHELXTL v. 6.12'
_computing_structure_solution 'XS, Bruker SHELXTL v. 6.12'
_diffrn_ambient_temperature 213(2)
_diffrn_detector_area_resol_mean 8.3
_diffrn_measured_fraction_theta_full 0.952
_diffrn_measured_fraction_theta_max 0.952
_diffrn_measurement_device_type 'Bruker SMART 1000'
_diffrn_measurement_method \w
_diffrn_radiation_monochromator graphite
_diffrn_radiation_source 'fine-focus sealed tube'
_diffrn_radiation_type MoK\a
_diffrn_radiation_wavelength 0.71073
_diffrn_reflns_av_R_equivalents 0.0276
_diffrn_reflns_av_sigmaI/netI 0.0669
_diffrn_reflns_limit_h_max 8
_diffrn_reflns_limit_h_min -17
_diffrn_reflns_limit_k_max 17
_diffrn_reflns_limit_k_min -19
_diffrn_reflns_limit_l_max 21
_diffrn_reflns_limit_l_min -22
_diffrn_reflns_number 18949
_diffrn_reflns_theta_full 27.50
_diffrn_reflns_theta_max 27.50
_diffrn_reflns_theta_min 1.67
_exptl_absorpt_coefficient_mu 2.240
_exptl_absorpt_correction_T_max 0.8070
_exptl_absorpt_correction_T_min 0.6628
_exptl_absorpt_correction_type multi-scan
_exptl_absorpt_process_details 'SADABS 2.10 (Sheldrick, 2003)'
_exptl_crystal_colour colorless
_exptl_crystal_density_diffrn 1.650
_exptl_crystal_density_method 'not measured'
_exptl_crystal_description needle
_exptl_crystal_F_000 1476
_exptl_crystal_size_max 0.20
_exptl_crystal_size_mid 0.12
_exptl_crystal_size_min 0.10
_refine_diff_density_max 0.712
_refine_diff_density_min -0.561
_refine_diff_density_rms 0.099
_refine_ls_extinction_method none
_refine_ls_goodness_of_fit_ref 1.013
_refine_ls_hydrogen_treatment constr
_refine_ls_matrix_type full
_refine_ls_number_parameters 655
_refine_ls_number_reflns 12818
_refine_ls_number_restraints 60
_refine_ls_restrained_S_all 1.014
_refine_ls_R_factor_all 0.0857
_refine_ls_R_factor_gt 0.0465
_refine_ls_shift/su_max 0.000
_refine_ls_shift/su_mean 0.000
_refine_ls_structure_factor_coef Fsqd
_refine_ls_weighting_details 'calc w=1/[\s^2^(Fo^2^)+(0.0446P)^2^+4.7394P] where P=(Fo^2^+2Fc^2^)/3'
_refine_ls_weighting_scheme calc
_refine_ls_wR_factor_gt 0.1015
_refine_ls_wR_factor_ref 0.1212
_reflns_number_gt 8557
_reflns_number_total 12818
_reflns_threshold_expression I>2\s(I)
_cod_data_source_file ic800023d-file006.cif
_cod_data_source_block ar453
_cod_database_code 4304924

loop_
_symmetry_equiv_pos_as_xyz
'x, y, z'
'-x, -y, -z'

loop_
_atom_site_label
_atom_site_type_symbol
_atom_site_fract_x
_atom_site_fract_y
_atom_site_fract_z
_atom_site_U_iso_or_equiv
_atom_site_adp_type
_atom_site_occupancy
_atom_site_symmetry_multiplicity
_atom_site_calc_flag
_atom_site_refinement_flags
_atom_site_disorder_assembly
_atom_site_disorder_group
Ga1 Ga 0.41357(4) 0.38101(3) 0.06274(3) 0.02069(11) Uani 1 1 d . . .
Ga2 Ga 0.04673(4) 0.44047(4) 0.27717(3) 0.03310(14) Uani 1 1 d . . .
Ga3 Ga 0.41509(4) 0.58581(4) 0.21870(3) 0.02582(12) Uani 1 1 d . . .
Ga4 Ga 0.31923(4) 0.96611(4) -0.04802(3) 0.03282(14) Uani 1 1 d . . .
Cl1 Cl -0.07227(11) 0.47128(12) 0.18963(10) 0.0537(4) Uani 1 1 d . . .
Cl2 Cl 0.11834(14) 0.28061(12) 0.34204(11) 0.0673(5) Uani 1 1 d . . .
Cl3 Cl -0.02948(13) 0.52908(14) 0.36193(10) 0.0655(5) Uani 1 1 d . . .
Cl4 Cl 0.23165(12) 0.95051(13) -0.13455(10) 0.0617(4) Uani 1 1 d . . .
Cl5 Cl 0.46728(12) 0.98986(11) -0.10862(10) 0.0559(4) Uani 1 1 d . . .
Cl6 Cl 0.21050(11) 1.08755(10) 0.00265(10) 0.0484(3) Uani 1 1 d . . .
P1 P 0.59014(9) 0.44871(8) 0.11008(7) 0.0213(2) Uani 1 1 d . . .
P2 P 0.27602(9) 0.47417(9) 0.19598(7) 0.0236(2) Uani 1 1 d . . .
P3 P 0.43703(9) 0.74410(9) 0.05618(7) 0.0244(2) Uani 1 1 d . . .
N1 N 0.7450(3) 0.2964(3) 0.2230(2) 0.0372(10) Uani 1 1 d . . .
H1A H 0.6942 0.3158 0.2605 0.045 Uiso 1 1 calc R . .
N2 N 0.4297(3) 0.2958(3) 0.1899(2) 0.0242(8) Uani 1 1 d . . .
N3 N 0.5347(3) 0.6468(3) 0.2037(2) 0.0288(8) Uani 1 1 d . . .
O1 O 0.1565(2) 0.4814(2) 0.2150(2) 0.0351(8) Uani 1 1 d . . .
O2 O 0.3068(2) 0.4912(2) 0.10298(17) 0.0233(6) Uani 1 1 d . . .
O3 O 0.3808(2) 0.4631(2) -0.05180(18) 0.0227(6) Uani 1 1 d . . .
O4 O 0.5286(2) 0.4673(2) 0.19050(17) 0.0247(6) Uani 1 1 d . . .
O5 O 0.5423(2) 0.4060(2) 0.06670(18) 0.0230(6) Uani 1 1 d . . .
O6 O 0.2932(2) 0.5433(2) 0.23181(19) 0.0286(7) Uani 1 1 d . . .
O7 O 0.3828(2) 0.6694(2) 0.10212(18) 0.0260(7) Uani 1 1 d . . .
O8 O 0.3546(2) 0.8534(2) 0.0455(2) 0.0328(7) Uani 1 1 d . . .
O9 O 0.4944(2) 0.7365(2) -0.02845(18) 0.0247(7) Uani 1 1 d . . .
O10 O 0.3085(3) 0.6968(2) 0.2632(2) 0.0366(8) Uani 1 1 d . . .
H10C H 0.3218 0.7441 0.2751 0.044 Uiso 1 1 d R . .
H10D H 0.2339 0.7220 0.2582 0.044 Uiso 1 1 d R . .
O11 O 0.4548(3) 0.5105(3) 0.33653(19) 0.0347(8) Uani 1 1 d . . .
H11C H 0.4003 0.5095 0.3775 0.042 Uiso 1 1 d R . .
H11D H 0.5005 0.4448 0.3430 0.042 Uiso 1 1 d R . .
O12 O 0.2801(2) 0.3416(2) 0.06452(19) 0.0288(7) Uani 1 1 d . . .
C1 C 0.3682(3) 0.3448(3) 0.2452(3) 0.0242(9) Uani 1 1 d . . .
C2 C 0.3780(4) 0.2985(4) 0.3313(3) 0.0361(12) Uani 1 1 d . . .
H2 H 0.3363 0.3343 0.3691 0.043 Uiso 1 1 calc R . .
C3 C 0.4503(4) 0.1983(4) 0.3610(3) 0.0416(13) Uani 1 1 d . . .
H3 H 0.4564 0.1644 0.4192 0.050 Uiso 1 1 calc R . .
C4 C 0.5127(4) 0.1494(4) 0.3041(3) 0.0409(13) Uani 1 1 d . . .
H4 H 0.5629 0.0819 0.3231 0.049 Uiso 1 1 calc R . .
C5 C 0.5015(4) 0.1995(3) 0.2195(3) 0.0314(11) Uani 1 1 d . . .
H5 H 0.5452 0.1656 0.1809 0.038 Uiso 1 1 calc R . .
C6 C 0.7249(3) 0.3461(3) 0.1416(3) 0.0251(9) Uani 1 1 d . . .
C7 C 0.8050(4) 0.3139(4) 0.0826(3) 0.0342(11) Uani 1 1 d . . .
H7 H 0.7921 0.3470 0.0249 0.041 Uiso 1 1 calc R . .
C8 C 0.9045(4) 0.2332(4) 0.1075(4) 0.0423(13) Uani 1 1 d . . .
H8 H 0.9595 0.2117 0.0672 0.051 Uiso 1 1 calc R . .
C9 C 0.9215(4) 0.1849(4) 0.1922(4) 0.0477(14) Uani 1 1 d . . .
H9 H 0.9884 0.1297 0.2103 0.057 Uiso 1 1 calc R . .
C10 C 0.8412(4) 0.2172(5) 0.2496(4) 0.0540(16) Uani 1 1 d . . .
H10 H 0.8524 0.1846 0.3076 0.065 Uiso 1 1 calc R . .
C11 C 0.2704(4) 0.2460(4) 0.1134(3) 0.0355(11) Uani 1 1 d . . .
H11A H 0.2905 0.2260 0.1718 0.043 Uiso 1 1 calc R . .
H11B H 0.3195 0.1927 0.0889 0.043 Uiso 1 1 calc R . .
C12 C 0.1508(4) 0.2633(4) 0.1104(3) 0.0362(11) Uani 1 1 d . . .
H12A H 0.1068 0.2836 0.1587 0.043 Uiso 1 1 calc R . .
H12B H 0.1441 0.2023 0.1101 0.043 Uiso 1 1 calc R . .
C13 C 0.1141(4) 0.3476(4) 0.0285(3) 0.0376(12) Uani 1 1 d . . .
H13A H 0.1355 0.3213 -0.0196 0.045 Uiso 1 1 calc R . .
H13B H 0.0334 0.3853 0.0298 0.045 Uiso 1 1 calc R . .
C14 C 0.1753(4) 0.4128(4) 0.0239(3) 0.0343(11) Uani 1 1 d . . .
H14A H 0.1890 0.4491 -0.0348 0.041 Uiso 1 1 calc R . .
H14B H 0.1328 0.4621 0.0540 0.041 Uiso 1 1 calc R . .
C15 C 0.5388(4) 0.7169(3) 0.1286(3) 0.0272(10) Uani 1 1 d . . .
C16 C 0.6148(4) 0.7612(4) 0.1107(3) 0.0359(11) Uani 1 1 d . . .
H16 H 0.6155 0.8102 0.0583 0.043 Uiso 1 1 calc R . .
C17 C 0.6902(4) 0.7331(4) 0.1705(3) 0.0406(12) Uani 1 1 d . . .
H17 H 0.7427 0.7626 0.1591 0.049 Uiso 1 1 calc R . .
C18 C 0.6870(4) 0.6615(4) 0.2466(4) 0.0429(13) Uani 1 1 d . . .
H18 H 0.7374 0.6412 0.2881 0.051 Uiso 1 1 calc R . .
C19 C 0.6091(4) 0.6200(4) 0.2611(3) 0.0371(12) Uani 1 1 d . . .
H19 H 0.6075 0.5709 0.3132 0.045 Uiso 1 1 calc R . .
N4 N 0.6219(4) 0.2596(4) 0.4237(3) 0.0581(14) Uani 1 1 d . . .
O13 O 0.6181(3) 0.3357(3) 0.3579(2) 0.0670(14) Uani 1 1 d . . .
O14 O 0.5486(4) 0.2742(4) 0.4782(3) 0.0794(15) Uani 1 1 d . . .
O15 O 0.6983(4) 0.1776(4) 0.4264(3) 0.0788(15) Uani 1 1 d . . .
O16 O 0.9015(3) 0.1966(3) -0.2215(3) 0.0578(11) Uani 1 1 d D . .
C20 C 0.9667(5) 0.2469(5) -0.2106(5) 0.074(2) Uani 1 1 d D . .
H20A H 0.9415 0.3172 -0.2473 0.089 Uiso 1 1 calc R . .
H20B H 1.0456 0.2122 -0.2239 0.089 Uiso 1 1 calc R . .
C21 C 0.9484(7) 0.2420(5) -0.1203(5) 0.084(2) Uani 1 1 d D . .
H21A H 1.0138 0.2393 -0.0992 0.101 Uiso 1 1 calc R . .
H21B H 0.8839 0.3010 -0.1126 0.101 Uiso 1 1 calc R . .
C22 C 0.9288(6) 0.1490(6) -0.0767(5) 0.075(2) Uani 1 1 d D . .
H22A H 0.8633 0.1617 -0.0382 0.090 Uiso 1 1 calc R . .
H22B H 0.9931 0.0969 -0.0441 0.090 Uiso 1 1 calc R . .
C23 C 0.9108(5) 0.1160(5) -0.1442(4) 0.0638(18) Uani 1 1 d D . .
H23A H 0.9734 0.0542 -0.1485 0.077 Uiso 1 1 calc R . .
H23B H 0.8427 0.1025 -0.1312 0.077 Uiso 1 1 calc R . .
O17 O 0.3491(6) 0.8494(6) 0.2687(5) 0.074(2) Uiso 0.70 1 d PD A 1
C24 C 0.2707(10) 0.9513(8) 0.2427(8) 0.103(4) Uiso 0.70 1 d PD A 1
H24A H 0.1956 0.9545 0.2628 0.124 Uiso 0.70 1 calc PR A 1
H24B H 0.2722 0.9790 0.1810 0.124 Uiso 0.70 1 calc PR A 1
C25 C 0.3019(10) 1.0088(7) 0.2789(6) 0.074(3) Uiso 0.70 1 d PD A 1
H25A H 0.3468 1.0427 0.2379 0.089 Uiso 0.70 1 calc PR A 1
H25B H 0.2357 1.0600 0.2959 0.089 Uiso 0.70 1 calc PR A 1
C26 C 0.3664(10) 0.9351(8) 0.3523(8) 0.085(4) Uiso 0.70 1 d PD A 1
H26A H 0.3183 0.9212 0.4023 0.102 Uiso 0.70 1 calc PR A 1
H26B H 0.4192 0.9570 0.3649 0.102 Uiso 0.70 1 calc PR A 1
C27 C 0.4249(7) 0.8447(7) 0.3203(6) 0.061(2) Uiso 0.70 1 d PD A 1
H27A H 0.4931 0.8477 0.2877 0.073 Uiso 0.70 1 calc PR A 1
H27B H 0.4444 0.7817 0.3676 0.073 Uiso 0.70 1 calc PR A 1
O17B O 0.3264(10) 0.8307(8) 0.3097(8) 0.039(3) Uiso 0.30 1 d PD B 2
C24B C 0.2318(15) 0.8968(15) 0.3402(16) 0.080(7) Uiso 0.30 1 d PD B 2
H24C H 0.2180 0.8654 0.4002 0.096 Uiso 0.30 1 calc PR B 2
H24D H 0.1670 0.9135 0.3096 0.096 Uiso 0.30 1 calc PR B 2
C25B C 0.2499(16) 0.9873(14) 0.3280(17) 0.074(7) Uiso 0.30 1 d PD B 2
H25C H 0.2256 1.0084 0.3788 0.088 Uiso 0.30 1 calc PR B 2
H25D H 0.2081 1.0424 0.2805 0.088 Uiso 0.30 1 calc PR B 2
C26B C 0.3711(17) 0.9619(19) 0.3105(19) 0.074(7) Uiso 0.30 1 d PD B 2
H26C H 0.4112 0.9339 0.3626 0.089 Uiso 0.30 1 calc PR B 2
H26D H 0.3867 1.0207 0.2732 0.089 Uiso 0.30 1 calc PR B 2
C27B C 0.399(2) 0.882(2) 0.266(2) 0.133(14) Uiso 0.30 1 d PD B 2
H27C H 0.3846 0.9135 0.2063 0.159 Uiso 0.30 1 calc PR B 2
H27D H 0.4774 0.8351 0.2730 0.159 Uiso 0.30 1 calc PR B 2
O18 O 0.3046(4) 0.5205(4) 0.4579(3) 0.0834(17) Uani 1 1 d . . .
C28 C 0.1912(6) 0.5539(6) 0.4391(4) 0.073(2) Uani 1 1 d . . .
H28A H 0.1604 0.5034 0.4728 0.088 Uiso 1 1 calc R . .
H28B H 0.1847 0.5660 0.3792 0.088 Uiso 1 1 calc R . .
C29 C 0.1331(6) 0.6480(7) 0.4607(5) 0.089(3) Uani 1 1 d . . .
H29A H 0.0587 0.6535 0.4853 0.106 Uiso 1 1 calc R . .
H29B H 0.1260 0.7067 0.4104 0.106 Uiso 1 1 calc R . .
C30 C 0.2030(8) 0.6427(8) 0.5235(7) 0.117(3) Uani 1 1 d . . .
H30A H 0.1997 0.7099 0.5167 0.140 Uiso 1 1 calc R . .
H30B H 0.1782 0.6139 0.5813 0.140 Uiso 1 1 calc R . .
C31 C 0.3089(8) 0.5806(11) 0.5054(6) 0.161(6) Uani 1 1 d . . .
H31A H 0.3467 0.5360 0.5580 0.193 Uiso 1 1 calc R . .
H31B H 0.3514 0.6217 0.4725 0.193 Uiso 1 1 calc R . .
O19 O 0.6276(5) -0.0939(5) 0.4336(4) 0.0947(17) Uani 1 1 d . . .
C32 C 0.7241(8) -0.0851(8) 0.4517(6) 0.108(3) Uani 1 1 d . . .
H32A H 0.7366 -0.1134 0.5123 0.130 Uiso 1 1 calc R . .
H32B H 0.7152 -0.0141 0.4328 0.130 Uiso 1 1 calc R . .
C33 C 0.8171(10) -0.1428(13) 0.4047(10) 0.183(6) Uani 1 1 d . . .
H33A H 0.8288 -0.0995 0.3483 0.220 Uiso 1 1 calc R . .
H33B H 0.8861 -0.1754 0.4350 0.220 Uiso 1 1 calc R . .
C34 C 0.7798(12) -0.2164(14) 0.4001(16) 0.296(14) Uani 1 1 d . . .
H34A H 0.8096 -0.2338 0.3480 0.356 Uiso 1 1 calc R . .
H34B H 0.8063 -0.2781 0.4480 0.356 Uiso 1 1 calc R . .
C35 C 0.6718(10) -0.1782(10) 0.4014(7) 0.134(4) Uani 1 1 d . . .
H35A H 0.6440 -0.2301 0.4370 0.161 Uiso 1 1 calc R . .
H35B H 0.6467 -0.1560 0.3442 0.161 Uiso 1 1 calc R . .
O20 O 1.0244(9) 0.0415(9) 0.3760(7) 0.096(3) Uiso 0.50 1 d PD C -1
C36 C 1.0318(18) 0.0699(13) 0.4436(10) 0.112(7) Uiso 0.50 1 d PD C -1
H36A H 0.9691 0.1335 0.4432 0.134 Uiso 0.50 1 calc PR C -1
H36B H 1.1003 0.0818 0.4362 0.134 Uiso 0.50 1 calc PR C -1
C37 C 1.0313(19) -0.0042(16) 0.5234(10) 0.130(8) Uiso 0.50 1 d PD C -1
H37A H 0.9752 0.0260 0.5627 0.156 Uiso 0.50 1 calc PR C -1
H37B H 1.1042 -0.0368 0.5483 0.156 Uiso 0.50 1 calc PR C -1
C38 C 1.004(2) -0.0762(16) 0.5037(14) 0.157(10) Uiso 0.50 1 d PD C -1
H38A H 0.9294 -0.0721 0.5265 0.189 Uiso 0.50 1 calc PR C -1
H38B H 1.0572 -0.1450 0.5290 0.189 Uiso 0.50 1 calc PR C -1
C39 C 1.009(2) -0.0512(16) 0.4095(13) 0.180(11) Uiso 0.50 1 d PD C -1
H39A H 1.0712 -0.1046 0.3916 0.216 Uiso 0.50 1 calc PR C -1
H39B H 0.9400 -0.0441 0.3904 0.216 Uiso 0.50 1 calc PR C -1

loop_
_atom_site_aniso_label
_atom_site_aniso_U_11
_atom_site_aniso_U_22
_atom_site_aniso_U_33
_atom_site_aniso_U_23
_atom_site_aniso_U_13
_atom_site_aniso_U_12
Ga1 0.0184(2) 0.0226(2) 0.0211(2) -0.00533(19) 0.00037(17) -0.00968(19)
Ga2 0.0247(3) 0.0425(3) 0.0319(3) -0.0084(2) 0.0050(2) -0.0179(2)
Ga3 0.0261(3) 0.0302(3) 0.0228(3) -0.0098(2) 0.00183(19) -0.0123(2)
Ga4 0.0281(3) 0.0252(3) 0.0396(3) -0.0091(2) -0.0007(2) -0.0062(2)
Cl1 0.0319(7) 0.0712(10) 0.0592(9) -0.0266(8) -0.0075(6) -0.0136(7)
Cl2 0.0612(10) 0.0491(9) 0.0729(11) 0.0132(8) -0.0090(8) -0.0277(8)
Cl3 0.0601(9) 0.1018(14) 0.0569(10) -0.0477(10) 0.0271(8) -0.0451(9)
Cl4 0.0450(8) 0.0774(11) 0.0614(10) -0.0340(9) -0.0162(7) -0.0067(8)
Cl5 0.0463(8) 0.0379(8) 0.0774(11) -0.0166(7) 0.0204(7) -0.0211(6)
Cl6 0.0407(7) 0.0314(7) 0.0684(9) -0.0225(7) 0.0034(6) -0.0062(6)
P1 0.0183(5) 0.0242(6) 0.0206(6) -0.0057(4) -0.0004(4) -0.0088(4)
P2 0.0195(5) 0.0265(6) 0.0237(6) -0.0073(5) 0.0036(4) -0.0100(5)
P3 0.0221(5) 0.0243(6) 0.0267(6) -0.0091(5) 0.0009(4) -0.0086(5)
N1 0.025(2) 0.043(3) 0.029(2) -0.0038(19) -0.0045(16) -0.0049(18)
N2 0.0228(18) 0.0232(19) 0.0242(19) -0.0033(15) -0.0030(15) -0.0092(15)
N3 0.027(2) 0.032(2) 0.031(2) -0.0136(17) -0.0006(16) -0.0115(17)
O1 0.0239(16) 0.040(2) 0.0371(19) -0.0089(15) 0.0069(14) -0.0139(15)
O2 0.0216(14) 0.0241(16) 0.0214(15) -0.0040(12) -0.0011(12) -0.0087(12)
O3 0.0215(14) 0.0246(16) 0.0235(15) -0.0059(13) -0.0013(12) -0.0114(12)
O4 0.0263(15) 0.0264(16) 0.0198(15) -0.0063(13) -0.0007(12) -0.0095(13)
O5 0.0172(14) 0.0268(16) 0.0245(16) -0.0058(13) 0.0005(11) -0.0105(12)
O6 0.0267(16) 0.0351(18) 0.0267(17) -0.0131(14) 0.0066(13) -0.0147(14)
O7 0.0256(15) 0.0285(17) 0.0255(16) -0.0084(13) 0.0011(12) -0.0130(13)
O8 0.0301(17) 0.0258(17) 0.0363(19) -0.0106(14) 0.0025(14) -0.0059(14)
O9 0.0233(15) 0.0224(16) 0.0277(16) -0.0077(13) 0.0014(12) -0.0092(13)
O10 0.0309(17) 0.039(2) 0.044(2) -0.0232(17) 0.0039(15) -0.0120(15)
O11 0.0389(18) 0.041(2) 0.0215(17) -0.0083(15) 0.0037(14) -0.0165(16)
O12 0.0237(15) 0.0268(17) 0.0361(18) -0.0018(14) -0.0054(13) -0.0147(13)
C1 0.020(2) 0.030(2) 0.023(2) -0.0060(19) -0.0017(17) -0.0124(18)
C2 0.031(3) 0.041(3) 0.030(3) -0.006(2) -0.001(2) -0.011(2)
C3 0.046(3) 0.047(3) 0.023(3) -0.001(2) -0.007(2) -0.015(3)
C4 0.038(3) 0.032(3) 0.038(3) -0.001(2) -0.011(2) -0.004(2)
C5 0.027(2) 0.029(3) 0.031(3) -0.005(2) -0.0044(19) -0.007(2)
C6 0.020(2) 0.034(3) 0.025(2) -0.0075(19) -0.0015(17) -0.0157(19)
C7 0.029(2) 0.037(3) 0.032(3) -0.009(2) 0.001(2) -0.011(2)
C8 0.022(2) 0.044(3) 0.051(3) -0.013(3) 0.000(2) -0.005(2)
C9 0.022(2) 0.043(3) 0.061(4) -0.005(3) -0.008(2) -0.004(2)
C10 0.033(3) 0.062(4) 0.043(3) 0.002(3) -0.016(2) -0.005(3)
C11 0.032(3) 0.029(3) 0.046(3) -0.003(2) -0.002(2) -0.019(2)
C12 0.030(2) 0.039(3) 0.046(3) -0.016(2) 0.002(2) -0.018(2)
C13 0.027(2) 0.039(3) 0.051(3) -0.013(2) -0.008(2) -0.015(2)
C14 0.023(2) 0.037(3) 0.042(3) -0.007(2) -0.007(2) -0.012(2)
C15 0.027(2) 0.027(2) 0.029(2) -0.013(2) 0.0028(18) -0.0114(19)
C16 0.035(3) 0.039(3) 0.041(3) -0.012(2) 0.000(2) -0.021(2)
C17 0.034(3) 0.042(3) 0.053(3) -0.018(3) 0.001(2) -0.020(2)
C18 0.036(3) 0.045(3) 0.052(3) -0.017(3) -0.012(2) -0.015(2)
C19 0.039(3) 0.036(3) 0.035(3) -0.007(2) -0.008(2) -0.014(2)
N4 0.056(3) 0.073(4) 0.036(3) -0.007(3) -0.010(2) -0.022(3)
O13 0.059(3) 0.065(3) 0.030(2) 0.002(2) 0.0020(19) 0.003(2)
O14 0.077(3) 0.109(4) 0.042(3) -0.017(3) 0.012(2) -0.037(3)
O15 0.073(3) 0.063(3) 0.066(3) 0.001(2) -0.009(3) -0.009(3)
O16 0.046(2) 0.061(3) 0.060(3) -0.020(2) -0.001(2) -0.014(2)
C20 0.049(4) 0.069(5) 0.103(6) -0.023(4) 0.013(4) -0.032(4)
C21 0.099(6) 0.061(5) 0.087(6) -0.007(4) -0.045(5) -0.021(4)
C22 0.049(4) 0.094(6) 0.082(5) -0.023(5) -0.007(4) -0.028(4)
C23 0.048(4) 0.058(4) 0.080(5) -0.020(4) 0.002(3) -0.019(3)
O18 0.059(3) 0.092(4) 0.052(3) -0.007(3) 0.018(2) -0.007(3)
C28 0.069(5) 0.114(7) 0.054(4) -0.034(4) 0.025(3) -0.056(5)
C29 0.068(5) 0.099(7) 0.072(5) -0.020(5) 0.014(4) -0.021(5)
C30 0.101(7) 0.126(9) 0.150(10) -0.073(8) 0.015(7) -0.053(7)
C31 0.095(7) 0.295(17) 0.085(7) -0.124(9) -0.025(5) -0.006(9)
O19 0.092(4) 0.097(4) 0.083(4) -0.025(3) -0.013(3) -0.025(3)
C32 0.108(7) 0.108(8) 0.104(7) -0.011(6) -0.050(6) -0.037(6)
C33 0.086(8) 0.231(17) 0.257(18) -0.124(15) 0.045(10) -0.066(10)
C34 0.106(11) 0.27(2) 0.62(4) -0.33(3) 0.135(17) -0.080(13)
C35 0.130(10) 0.176(12) 0.143(10) -0.098(9) 0.020(8) -0.074(9)

loop_
_atom_type_symbol
_atom_type_description
_atom_type_scat_dispersion_real
_atom_type_scat_dispersion_imag
_atom_type_scat_source
C C 0.0033 0.0016 'International Tables Vol C Tables 4.2.6.8 and 6.1.1.4'
H H 0.0000 0.0000 'International Tables Vol C Tables 4.2.6.8 and 6.1.1.4'
N N 0.0061 0.0033 'International Tables Vol C Tables 4.2.6.8 and 6.1.1.4'
O O 0.0106 0.0060 'International Tables Vol C Tables 4.2.6.8 and 6.1.1.4'
P P 0.1023 0.0942 'International Tables Vol C Tables 4.2.6.8 and 6.1.1.4'
Cl Cl 0.1484 0.1585 'International Tables Vol C Tables 4.2.6.8 and 6.1.1.4'
Ga Ga 0.2307 1.6083 'International Tables Vol C Tables 4.2.6.8 and 6.1.1.4'

loop_
_geom_angle_atom_site_label_1
_geom_angle_atom_site_label_2
_geom_angle_atom_site_label_3
_geom_angle
_geom_angle_site_symmetry_1
_geom_angle_site_symmetry_3
_geom_angle_publ_flag
O3 Ga1 O5 96.41(12) . . ?
O3 Ga1 O9 91.57(12) . 2_665 ?
O5 Ga1 O9 90.59(12) . 2_665 ?
O3 Ga1 O2 90.77(12) . . ?
O5 Ga1 O2 96.22(12) . . ?
O9 Ga1 O2 172.51(12) 2_665 . ?
O3 Ga1 N2 173.45(12) . . ?
O5 Ga1 N2 89.23(13) . . ?
O9 Ga1 N2 91.70(13) 2_665 . ?
O2 Ga1 N2 85.29(13) . . ?
O3 Ga1 O12 87.31(12) . . ?
O5 Ga1 O12 175.30(12) . . ?
O9 Ga1 O12 86.42(12) 2_665 . ?
O2 Ga1 O12 86.58(12) . . ?
N2 Ga1 O12 87.23(13) . . ?
O1 Ga2 Cl3 107.24(12) . . ?
O1 Ga2 Cl2 109.15(11) . . ?
Cl3 Ga2 Cl2 112.87(8) . . ?
O1 Ga2 Cl1 107.16(11) . . ?
Cl3 Ga2 Cl1 110.43(7) . . ?
Cl2 Ga2 Cl1 109.79(7) . . ?
O6 Ga3 O7 93.09(13) . . ?
O6 Ga3 O11 92.19(13) . . ?
O7 Ga3 O11 174.19(13) . . ?
O6 Ga3 O4 95.41(12) . . ?
O7 Ga3 O4 95.16(12) . . ?
O11 Ga3 O4 86.76(13) . . ?
O6 Ga3 O10 86.31(13) . . ?
O7 Ga3 O10 92.48(13) . . ?
O11 Ga3 O10 85.42(14) . . ?
O4 Ga3 O10 172.06(13) . . ?
O6 Ga3 N3 174.06(14) . . ?
O7 Ga3 N3 84.73(14) . . ?
O11 Ga3 N3 89.78(14) . . ?
O4 Ga3 N3 90.29(13) . . ?
O10 Ga3 N3 88.26(14) . . ?
O8 Ga4 Cl5 110.32(11) . . ?
O8 Ga4 Cl4 110.04(12) . . ?
Cl5 Ga4 Cl4 110.82(7) . . ?
O8 Ga4 Cl6 103.71(10) . . ?
Cl5 Ga4 Cl6 111.32(6) . . ?
Cl4 Ga4 Cl6 110.43(6) . . ?
O5 P1 O4 115.31(16) . . ?
O5 P1 O3 114.23(16) . 2_665 ?
O4 P1 O3 112.94(17) . 2_665 ?
O5 P1 C6 102.41(18) . . ?
O4 P1 C6 106.04(18) . . ?
O3 P1 C6 104.26(18) 2_665 . ?
O6 P2 O2 114.44(17) . . ?
O6 P2 O1 109.51(18) . . ?
O2 P2 O1 111.09(18) . . ?
O6 P2 C1 109.40(19) . . ?
O2 P2 C1 103.63(18) . . ?
O1 P2 C1 108.48(19) . . ?
O9 P3 O7 116.18(17) . . ?
O9 P3 O8 109.07(17) . . ?
O7 P3 O8 111.50(17) . . ?
O9 P3 C15 109.38(18) . . ?
O7 P3 C15 103.67(19) . . ?
O8 P3 C15 106.49(19) . . ?
C6 N1 C10 122.7(4) . . ?
C6 N1 H1A 118.6 . . ?
C10 N1 H1A 118.6 . . ?
C5 N2 C1 119.0(4) . . ?
C5 N2 Ga1 124.7(3) . . ?
C1 N2 Ga1 116.1(3) . . ?
C19 N3 C15 118.0(4) . . ?
C19 N3 Ga3 125.7(3) . . ?
C15 N3 Ga3 116.3(3) . . ?
P2 O1 Ga2 153.8(2) . . ?
P2 O2 Ga1 120.68(17) . . ?
P1 O3 Ga1 132.90(18) 2_665 . ?
P1 O4 Ga3 134.45(18) . . ?
P1 O5 Ga1 143.74(18) . . ?
P2 O6 Ga3 131.86(18) . . ?
P3 O7 Ga3 121.08(18) . . ?
P3 O8 Ga4 131.1(2) . . ?
P3 O9 Ga1 129.97(18) . 2_665 ?
Ga3 O10 H10C 128.4 . . ?
Ga3 O10 H10D 123.4 . . ?
H10C O10 H10D 105.3 . . ?
Ga3 O11 H11C 119.6 . . ?
Ga3 O11 H11D 111.7 . . ?
H11C O11 H11D 106.2 . . ?
C11 O12 C14 109.6(3) . . ?
C11 O12 Ga1 126.3(3) . . ?
C14 O12 Ga1 123.7(3) . . ?
N2 C1 C2 121.5(4) . . ?
N2 C1 P2 113.9(3) . . ?
C2 C1 P2 124.6(4) . . ?
C1 C2 C3 118.9(5) . . ?
C1 C2 H2 120.6 . . ?
C3 C2 H2 120.6 . . ?
C4 C3 C2 119.0(5) . . ?
C4 C3 H3 120.5 . . ?
C2 C3 H3 120.5 . . ?
C3 C4 C5 119.6(5) . . ?
C3 C4 H4 120.2 . . ?
C5 C4 H4 120.2 . . ?
N2 C5 C4 122.0(4) . . ?
N2 C5 H5 119.0 . . ?
C4 C5 H5 119.0 . . ?
N1 C6 C7 118.3(4) . . ?
N1 C6 P1 120.3(3) . . ?
C7 C6 P1 121.3(3) . . ?
C6 C7 C8 120.6(5) . . ?
C6 C7 H7 119.7 . . ?
C8 C7 H7 119.7 . . ?
C9 C8 C7 118.9(5) . . ?
C9 C8 H8 120.6 . . ?
C7 C8 H8 120.6 . . ?
C10 C9 C8 119.7(5) . . ?
C10 C9 H9 120.1 . . ?
C8 C9 H9 120.1 . . ?
N1 C10 C9 119.7(5) . . ?
N1 C10 H10 120.1 . . ?
C9 C10 H10 120.1 . . ?
O12 C11 C12 106.0(4) . . ?
O12 C11 H11A 110.5 . . ?
C12 C11 H11A 110.5 . . ?
O12 C11 H11B 110.5 . . ?
C12 C11 H11B 110.5 . . ?
H11A C11 H11B 108.7 . . ?
C11 C12 C13 103.4(4) . . ?
C11 C12 H12A 111.1 . . ?
C13 C12 H12A 111.1 . . ?
C11 C12 H12B 111.1 . . ?
C13 C12 H12B 111.1 . . ?
H12A C12 H12B 109.0 . . ?
C14 C13 C12 102.9(4) . . ?
C14 C13 H13A 111.2 . . ?
C12 C13 H13A 111.2 . . ?
C14 C13 H13B 111.2 . . ?
C12 C13 H13B 111.2 . . ?
H13A C13 H13B 109.1 . . ?
O12 C14 C13 104.5(4) . . ?
O12 C14 H14A 110.8 . . ?
C13 C14 H14A 110.8 . . ?
O12 C14 H14B 110.8 . . ?
C13 C14 H14B 110.8 . . ?
H14A C14 H14B 108.9 . . ?
N3 C15 C16 121.7(4) . . ?
N3 C15 P3 113.7(3) . . ?
C16 C15 P3 124.5(4) . . ?
C15 C16 C17 119.5(5) . . ?
C15 C16 H16 120.2 . . ?
C17 C16 H16 120.2 . . ?
C18 C17 C16 119.0(5) . . ?
C18 C17 H17 120.5 . . ?
C16 C17 H17 120.5 . . ?
C17 C18 C19 119.0(5) . . ?
C17 C18 H18 120.5 . . ?
C19 C18 H18 120.5 . . ?
N3 C19 C18 122.8(5) . . ?
N3 C19 H19 118.6 . . ?
C18 C19 H19 118.6 . . ?
O14 N4 O15 125.0(6) . . ?
O14 N4 O13 117.2(6) . . ?
O15 N4 O13 117.7(5) . . ?
C23 O16 C20 104.6(5) . . ?
O16 C20 C21 105.2(5) . . ?
O16 C20 H20A 110.7 . . ?
C21 C20 H20A 110.7 . . ?
O16 C20 H20B 110.7 . . ?
C21 C20 H20B 110.7 . . ?
H20A C20 H20B 108.8 . . ?
C22 C21 C20 104.7(6) . . ?
C22 C21 H21A 110.8 . . ?
C20 C21 H21A 110.8 . . ?
C22 C21 H21B 110.8 . . ?
C20 C21 H21B 110.8 . . ?
H21A C21 H21B 108.9 . . ?
C21 C22 C23 106.1(6) . . ?
C21 C22 H22A 110.5 . . ?
C23 C22 H22A 110.5 . . ?
C21 C22 H22B 110.5 . . ?
C23 C22 H22B 110.5 . . ?
H22A C22 H22B 108.7 . . ?
O16 C23 C22 106.9(5) . . ?
O16 C23 H23A 110.3 . . ?
C22 C23 H23A 110.3 . . ?
O16 C23 H23B 110.3 . . ?
C22 C23 H23B 110.3 . . ?
H23A C23 H23B 108.6 . . ?
C27 O17 C24 107.4(7) . . ?
O17 C24 C25 107.3(9) . . ?
O17 C24 H24A 110.3 . . ?
C25 C24 H24A 110.3 . . ?
O17 C24 H24B 110.3 . . ?
C25 C24 H24B 110.3 . . ?
H24A C24 H24B 108.5 . . ?
C26 C25 C24 105.7(9) . . ?
C26 C25 H25A 110.6 . . ?
C24 C25 H25A 110.6 . . ?
C26 C25 H25B 110.6 . . ?
C24 C25 H25B 110.6 . . ?
H25A C25 H25B 108.7 . . ?
C25 C26 C27 100.1(8) . . ?
C25 C26 H26A 111.8 . . ?
C27 C26 H26A 111.8 . . ?
C25 C26 H26B 111.8 . . ?
C27 C26 H26B 111.8 . . ?
H26A C26 H26B 109.5 . . ?
O17 C27 C26 106.2(7) . . ?
O17 C27 H27A 110.5 . . ?
C26 C27 H27A 110.5 . . ?
O17 C27 H27B 110.5 . . ?
C26 C27 H27B 110.5 . . ?
H27A C27 H27B 108.7 . . ?
C24B O17B C27B 109.3(13) . . ?
O17B C24B C25B 108.0(13) . . ?
O17B C24B H24C 110.1 . . ?
C25B C24B H24C 110.1 . . ?
O17B C24B H24D 110.1 . . ?
C25B C24B H24D 110.1 . . ?
H24C C24B H24D 108.4 . . ?
C24B C25B C26B 106.7(14) . . ?
C24B C25B H25C 110.4 . . ?
C26B C25B H25C 110.4 . . ?
C24B C25B H25D 110.4 . . ?
C26B C25B H25D 110.4 . . ?
H25C C25B H25D 108.6 . . ?
C25B C26B C27B 100.0(14) . . ?
C25B C26B H26C 111.8 . . ?
C27B C26B H26C 111.8 . . ?
C25B C26B H26D 111.8 . . ?
C27B C26B H26D 111.8 . . ?
H26C C26B H26D 109.5 . . ?
O17B C27B C26B 103.2(14) . . ?
O17B C27B H27C 111.1 . . ?
C26B C27B H27C 111.1 . . ?
O17B C27B H27D 111.1 . . ?
C26B C27B H27D 111.1 . . ?
H27C C27B H27D 109.1 . . ?
C28 O18 C31 107.8(6) . . ?
O18 C28 C29 105.1(6) . . ?
O18 C28 H28A 110.7 . . ?
C29 C28 H28A 110.7 . . ?
O18 C28 H28B 110.7 . . ?
C29 C28 H28B 110.7 . . ?
H28A C28 H28B 108.8 . . ?
C28 C29 C30 105.8(7) . . ?
C28 C29 H29A 110.6 . . ?
C30 C29 H29A 110.6 . . ?
C28 C29 H29B 110.6 . . ?
C30 C29 H29B 110.6 . . ?
H29A C29 H29B 108.7 . . ?
C31 C30 C29 104.2(8) . . ?
C31 C30 H30A 110.9 . . ?
C29 C30 H30A 110.9 . . ?
C31 C30 H30B 110.9 . . ?
C29 C30 H30B 110.9 . . ?
H30A C30 H30B 108.9 . . ?
C30 C31 O18 110.2(9) . . ?
C30 C31 H31A 109.6 . . ?
O18 C31 H31A 109.6 . . ?
C30 C31 H31B 109.6 . . ?
O18 C31 H31B 109.6 . . ?
H31A C31 H31B 108.1 . . ?
C35 O19 C32 104.6(7) . . ?
O19 C32 C33 105.2(9) . . ?
O19 C32 H32A 110.7 . . ?
C33 C32 H32A 110.7 . . ?
O19 C32 H32B 110.7 . . ?
C33 C32 H32B 110.7 . . ?
H32A C32 H32B 108.8 . . ?
C34 C33 C32 102.3(10) . . ?
C34 C33 H33A 111.3 . . ?
C32 C33 H33A 111.3 . . ?
C34 C33 H33B 111.3 . . ?
C32 C33 H33B 111.3 . . ?
H33A C33 H33B 109.2 . . ?
C35 C34 C33 108.7(13) . . ?
C35 C34 H34A 109.9 . . ?
C33 C34 H34A 109.9 . . ?
C35 C34 H34B 109.9 . . ?
C33 C34 H34B 109.9 . . ?
H34A C34 H34B 108.3 . . ?
C34 C35 O19 110.8(11) . . ?
C34 C35 H35A 109.5 . . ?
O19 C35 H35A 109.5 . . ?
C34 C35 H35B 109.5 . . ?
O19 C35 H35B 109.5 . . ?
H35A C35 H35B 108.1 . . ?
C36 O20 C39 107.9(12) . . ?
O20 C36 C37 113.0(13) . . ?
O20 C36 H36A 109.0 . . ?
C37 C36 H36A 109.0 . . ?
O20 C36 H36B 109.0 . . ?
C37 C36 H36B 109.0 . . ?
H36A C36 H36B 107.8 . . ?
C36 C37 C38 103.8(12) . . ?
C36 C37 H37A 111.0 . . ?
C38 C37 H37A 111.0 . . ?
C36 C37 H37B 111.0 . . ?
C38 C37 H37B 111.0 . . ?
H37A C37 H37B 109.0 . . ?
C37 C38 C39 108.3(14) . . ?
C37 C38 H38A 110.0 . . ?
C39 C38 H38A 110.0 . . ?
C37 C38 H38B 110.0 . . ?
C39 C38 H38B 110.0 . . ?
H38A C38 H38B 108.4 . . ?
O20 C39 C38 106.0(13) . . ?
O20 C39 H39A 110.5 . . ?
C38 C39 H39A 110.5 . . ?
O20 C39 H39B 110.5 . . ?
C38 C39 H39B 110.5 . . ?
H39A C39 H39B 108.7 . . ?

loop_
_geom_bond_atom_site_label_1
_geom_bond_atom_site_label_2
_geom_bond_distance
_geom_bond_site_symmetry_2
_geom_bond_publ_flag
Ga1 O3 1.915(3) . ?
Ga1 O5 1.922(3) . ?
Ga1 O9 1.928(3) 2_665 ?
Ga1 O2 1.945(3) . ?
Ga1 N2 2.084(3) . ?
Ga1 O12 2.095(3) . ?
Ga2 O1 1.834(3) . ?
Ga2 Cl3 2.1546(16) . ?
Ga2 Cl2 2.1549(16) . ?
Ga2 Cl1 2.1621(15) . ?
Ga3 O6 1.937(3) . ?
Ga3 O7 1.948(3) . ?
Ga3 O11 1.962(3) . ?
Ga3 O4 1.963(3) . ?
Ga3 O10 1.991(3) . ?
Ga3 N3 2.099(4) . ?
Ga4 O8 1.837(3) . ?
Ga4 Cl5 2.1556(14) . ?
Ga4 Cl4 2.1661(16) . ?
Ga4 Cl6 2.1721(14) . ?
P1 O5 1.499(3) . ?
P1 O4 1.510(3) . ?
P1 O3 1.519(3) 2_665 ?
P1 C6 1.831(4) . ?
P2 O6 1.506(3) . ?
P2 O2 1.512(3) . ?
P2 O1 1.525(3) . ?
P2 C1 1.815(4) . ?
P3 O9 1.516(3) . ?
P3 O7 1.515(3) . ?
P3 O8 1.536(3) . ?
P3 C15 1.814(5) . ?
N1 C6 1.334(6) . ?
N1 C10 1.353(6) . ?
N1 H1A 0.8700 . ?
N2 C5 1.345(5) . ?
N2 C1 1.347(5) . ?
N3 C19 1.351(6) . ?
N3 C15 1.355(6) . ?
O3 P1 1.519(3) 2_665 ?
O9 Ga1 1.928(3) 2_665 ?
O10 H10C 0.9102 . ?
O10 H10D 0.9077 . ?
O11 H11C 0.9070 . ?
O11 H11D 0.9102 . ?
O12 C11 1.453(5) . ?
O12 C14 1.465(5) . ?
C1 C2 1.384(6) . ?
C2 C3 1.389(7) . ?
C2 H2 0.9400 . ?
C3 C4 1.370(7) . ?
C3 H3 0.9400 . ?
C4 C5 1.369(6) . ?
C4 H4 0.9400 . ?
C5 H5 0.9400 . ?
C6 C7 1.376(6) . ?
C7 C8 1.384(6) . ?
C7 H7 0.9400 . ?
C8 C9 1.375(7) . ?
C8 H8 0.9400 . ?
C9 C10 1.359(8) . ?
C9 H9 0.9400 . ?
C10 H10 0.9400 . ?
C11 C12 1.504(6) . ?
C11 H11A 0.9800 . ?
C11 H11B 0.9800 . ?
C12 C13 1.513(7) . ?
C12 H12A 0.9800 . ?
C12 H12B 0.9800 . ?
C13 C14 1.511(6) . ?
C13 H13A 0.9800 . ?
C13 H13B 0.9800 . ?
C14 H14A 0.9800 . ?
C14 H14B 0.9800 . ?
C15 C16 1.376(6) . ?
C16 C17 1.386(7) . ?
C16 H16 0.9400 . ?
C17 C18 1.375(7) . ?
C17 H17 0.9400 . ?
C18 C19 1.375(7) . ?
C18 H18 0.9400 . ?
C19 H19 0.9400 . ?
N4 O14 1.218(6) . ?
N4 O15 1.232(6) . ?
N4 O13 1.288(6) . ?
O16 C23 1.431(7) . ?
O16 C20 1.451(7) . ?
C20 C21 1.486(9) . ?
C20 H20A 0.9800 . ?
C20 H20B 0.9800 . ?
C21 C22 1.465(9) . ?
C21 H21A 0.9800 . ?
C21 H21B 0.9800 . ?
C22 C23 1.499(9) . ?
C22 H22A 0.9800 . ?
C22 H22B 0.9800 . ?
C23 H23A 0.9800 . ?
C23 H23B 0.9800 . ?
O17 C27 1.418(10) . ?
O17 C24 1.427(11) . ?
C24 C25 1.456(12) . ?
C24 H24A 0.9800 . ?
C24 H24B 0.9800 . ?
C25 C26 1.464(11) . ?
C25 H25A 0.9800 . ?
C25 H25B 0.9800 . ?
C26 C27 1.516(11) . ?
C26 H26A 0.9800 . ?
C26 H26B 0.9800 . ?
C27 H27A 0.9800 . ?
C27 H27B 0.9800 . ?
O17B C24B 1.391(14) . ?
O17B C27B 1.435(15) . ?
C24B C25B 1.447(16) . ?
C24B H24C 0.9800 . ?
C24B H24D 0.9800 . ?
C25B C26B 1.486(15) . ?
C25B H25C 0.9800 . ?
C25B H25D 0.9800 . ?
C26B C27B 1.543(17) . ?
C26B H26C 0.9800 . ?
C26B H26D 0.9800 . ?
C27B H27C 0.9800 . ?
C27B H27D 0.9800 . ?
O18 C28 1.431(8) . ?
O18 C31 1.449(12) . ?
C28 C29 1.468(10) . ?
C28 H28A 0.9800 . ?
C28 H28B 0.9800 . ?
C29 C30 1.499(12) . ?
C29 H29A 0.9800 . ?
C29 H29B 0.9800 . ?
C30 C31 1.379(11) . ?
C30 H30A 0.9800 . ?
C30 H30B 0.9800 . ?
C31 H31A 0.9800 . ?
C31 H31B 0.9800 . ?
O19 C35 1.437(11) . ?
O19 C32 1.443(10) . ?
C32 C33 1.471(14) . ?
C32 H32A 0.9800 . ?
C32 H32B 0.9800 . ?
C33 C34 1.443(18) . ?
C33 H33A 0.9800 . ?
C33 H33B 0.9800 . ?
C34 C35 1.300(15) . ?
C34 H34A 0.9800 . ?
C34 H34B 0.9800 . ?
C35 H35A 0.9800 . ?
C35 H35B 0.9800 . ?
O20 C36 1.399(13) . ?
O20 C39 1.420(15) . ?
C36 C37 1.428(16) . ?
C36 H36A 0.9800 . ?
C36 H36B 0.9800 . ?
C37 C38 1.452(16) . ?
C37 H37A 0.9800 . ?
C37 H37B 0.9800 . ?
C38 C39 1.501(16) . ?
C38 H38A 0.9800 . ?
C38 H38B 0.9800 . ?
C39 H39A 0.9800 . ?
C39 H39B 0.9800 . ?

loop_
_geom_hbond_atom_site_label_D
_geom_hbond_atom_site_label_H
_geom_hbond_atom_site_label_A
_geom_hbond_distance_DH
_geom_hbond_distance_HA
_geom_hbond_distance_DA
_geom_hbond_angle_DHA
_geom_hbond_site_symmetry_A
N1 H1A O13 0.87 1.82 2.673(5) 165 .
N1 H1A O4 0.87 2.52 2.942(5) 111 .
O10 H10C O17B 0.91 1.66 2.561(12) 169 .
O10 H10C O17 0.91 1.77 2.654(8) 165 .
O11 H11C O18 0.91 1.69 2.587(5) 171 .
O11 H11D O13 0.91 1.72 2.595(5) 161 .
O10 H10D O16 0.91 1.78 2.650(5) 161 2_665
